data_1561631
loop_
_publ_author_name
'Li, Na'
'Huang, Rudan'

_publ_section_title
;
 Six new inorganic--organic hybrids based on rigid triangular ligands:
 Syntheses, structures and properties
;
_journal_name_full 'Journal of Solid State Chemistry'
_journal_page_first 320
_journal_page_last 328
_journal_paper_doi 10.1016/j.jssc.2015.11.009
_journal_volume 233
_journal_year 2016
_chemical_formula_sum 'C40 H28 Mn Mo4 N8 O13'
_chemical_formula_weight 1267.40
_space_group_IT_number 2
_space_group_name_Hall '-P 1'
_space_group_name_H-M_alt 'P -1'
_symmetry_cell_setting triclinic
_symmetry_space_group_name_H-M 'P -1'
_atom_sites_solution_hydrogens geom
_atom_sites_solution_primary direct
_atom_sites_solution_secondary difmap
_audit_creation_method SHELXL-97
_cell_angle_alpha 115.883(2)
_cell_angle_beta 102.6850(10)
_cell_angle_gamma 93.4780(10)
_cell_formula_units_Z 2
_cell_length_a 9.0268(8)
_cell_length_b 15.4589(12)
_cell_length_c 16.1191(14)
_cell_measurement_reflns_used 2034
_cell_measurement_temperature 298(2)
_cell_measurement_theta_max 27.676
_cell_measurement_theta_min 2.921
_cell_volume 1942.7(3)
_computing_cell_refinement 'Bruker SMART'
_computing_data_collection 'Bruker SMART'
_computing_data_reduction 'Bruker SAINT'
_computing_molecular_graphics 'Bruker SHELXTL'
_computing_publication_material 'Bruker SHELXTL'
_computing_structure_refinement 'SHELXL-97 (Sheldrick, 1997)'
_computing_structure_solution 'SHELXS-97 (Sheldrick, 1990)'
_diffrn_ambient_temperature 298(2)
_diffrn_measured_fraction_theta_full 0.971
_diffrn_measured_fraction_theta_max 0.971
_diffrn_measurement_device_type 'CCD area detector'
_diffrn_measurement_method 'phi and omega scans'
_diffrn_radiation_monochromator graphite
_diffrn_radiation_source 'fine-focus sealed tube'
_diffrn_radiation_type MoK\a
_diffrn_radiation_wavelength 0.71073
_diffrn_reflns_av_R_equivalents 0.0578
_diffrn_reflns_av_sigmaI/netI 0.1277
_diffrn_reflns_limit_h_max 10
_diffrn_reflns_limit_h_min -8
_diffrn_reflns_limit_k_max 18
_diffrn_reflns_limit_k_min -17
_diffrn_reflns_limit_l_max 19
_diffrn_reflns_limit_l_min -19
_diffrn_reflns_number 9548
_diffrn_reflns_theta_full 25.02
_diffrn_reflns_theta_max 25.02
_diffrn_reflns_theta_min 2.92
_exptl_absorpt_coefficient_mu 1.655
_exptl_absorpt_correction_T_max 0.8653
_exptl_absorpt_correction_T_min 0.7549
_exptl_absorpt_correction_type multi-scan
_exptl_absorpt_process_details sadabs
_exptl_crystal_colour yellow
_exptl_crystal_density_diffrn 2.167
_exptl_crystal_density_meas 0
_exptl_crystal_density_method 'not measured'
_exptl_crystal_description needle
_exptl_crystal_F_000 1242
_exptl_crystal_size_max 0.18
_exptl_crystal_size_mid 0.12
_exptl_crystal_size_min 0.09
_refine_diff_density_max 1.997
_refine_diff_density_min -1.863
_refine_diff_density_rms 0.236
_refine_ls_extinction_method none
_refine_ls_goodness_of_fit_ref 1.027
_refine_ls_hydrogen_treatment mixed
_refine_ls_matrix_type full
_refine_ls_number_parameters 595
_refine_ls_number_reflns 6644
_refine_ls_number_restraints 0
_refine_ls_restrained_S_all 1.027
_refine_ls_R_factor_all 0.1192
_refine_ls_R_factor_gt 0.0657
_refine_ls_shift/su_max 0.001
_refine_ls_shift/su_mean 0.000
_refine_ls_structure_factor_coef Fsqd
_refine_ls_weighting_details 'calc w=1/[\s^2^(Fo^2^)+(0.0861P)^2^+0.0000P] where P=(Fo^2^+2Fc^2^)/3'
_refine_ls_weighting_scheme calc
_refine_ls_wR_factor_gt 0.1535
_refine_ls_wR_factor_ref 0.1883
_reflns_number_gt 4049
_reflns_number_total 6644
_reflns_threshold_expression >2sigma(I)
_cod_data_source_file JSSC-2016-233-320.cif
_cod_data_source_block 131202c
_cod_depositor_comments
;
The following automatic conversions were performed:

data item '_symmetry_cell_setting' value 'Triclinic' was changed to
'triclinic' in accordance with the built-in table derived from the
CIF Core dictionary named 'cif_core.dic' version 2.4.5 last updated
on 2014-11-21.

Automatic conversion script
Id: cif_fix_values 8369 2020-08-20 11:38:08Z andrius 
;
_cod_original_sg_symbol_H-M P-1
_cod_database_code 1561631

loop_
_symmetry_equiv_pos_as_xyz
'x, y, z'
'-x, -y, -z'

loop_
_atom_site_label
_atom_site_type_symbol
_atom_site_fract_x
_atom_site_fract_y
_atom_site_fract_z
_atom_site_U_iso_or_equiv
_atom_site_adp_type
_atom_site_occupancy
_atom_site_symmetry_multiplicity
_atom_site_calc_flag
_atom_site_refinement_flags
_atom_site_disorder_assembly
_atom_site_disorder_group
Mn1 Mn 0.4711(2) 0.49825(13) 0.24526(12) 0.0191(4) Uani 1 1 d . . .
Mo1 Mo 1.10666(11) 0.45430(7) 0.32069(7) 0.0158(3) Uani 1 1 d . . .
Mo2 Mo 0.81250(11) 0.57252(8) 0.45824(7) 0.0182(3) Uani 1 1 d . . .
Mo3 Mo 0.84949(11) 0.55065(8) 0.17688(7) 0.0156(3) Uani 1 1 d . . .
Mo4 Mo 0.86647(11) 0.56249(8) -0.01685(7) 0.0176(3) Uani 1 1 d . . .
N1 N 1.7366(12) 1.0661(8) 0.7513(8) 0.030(3) Uani 1 1 d . . .
N2 N 0.4483(11) 0.6507(7) 0.2878(7) 0.023(2) Uani 1 1 d . . .
N3 N 1.2379(11) 0.6194(7) 0.4346(7) 0.023(2) Uani 1 1 d . . .
N4 N 2.1606(13) 0.9793(11) 0.9500(9) 0.044(3) Uani 1 1 d . . .
N5 N 0.7261(12) 0.0748(8) 0.2522(8) 0.031(3) Uani 1 1 d . . .
N6 N 0.5096(11) 0.3463(8) 0.2020(7) 0.026(2) Uani 1 1 d . . .
N7 N 0.7328(11) 0.3828(7) 0.0612(7) 0.019(2) Uani 1 1 d . . .
N8 N 1.1581(13) -0.0105(10) 0.4538(8) 0.042(3) Uani 1 1 d . . .
O1 O 0.9401(9) 0.5057(6) 0.3985(6) 0.026(2) Uani 1 1 d . . .
O2 O 0.9885(9) 0.4972(6) 0.2389(5) 0.0224(19) Uani 1 1 d . . .
O3 O 1.0261(10) 0.3367(6) 0.2600(6) 0.030(2) Uani 1 1 d . . .
O4 O 1.1990(9) 0.4454(6) 0.4402(5) 0.0232(19) Uani 1 1 d . . .
O5 O 1.2761(8) 0.4575(6) 0.2892(5) 0.0224(19) Uani 1 1 d . . .
O6 O 0.6275(9) 0.5351(6) 0.3810(5) 0.028(2) Uani 1 1 d . . .
O7 O 0.8669(11) 0.6900(7) 0.4922(7) 0.044(3) Uani 1 1 d . . .
O8 O 0.6882(8) 0.5380(6) 0.2148(5) 0.0227(19) Uani 1 1 d . . .
O9 O 0.7475(8) 0.5651(6) 0.0656(5) 0.0193(18) Uani 1 1 d . . .
O10 O 1.0007(8) 0.5178(6) 0.0808(5) 0.0204(18) Uani 1 1 d . . .
O11 O 0.9276(9) 0.6681(6) 0.2458(6) 0.027(2) Uani 1 1 d . . .
O12 O 0.9485(10) 0.6769(6) 0.0249(7) 0.037(2) Uani 1 1 d . . .
O13 O 0.7149(10) 0.5389(6) -0.1136(5) 0.032(2) Uani 1 1 d . . .
C1 C 1.6096(14) 1.0670(9) 0.6871(9) 0.026(3) Uani 1 1 d . . .
C2 C 1.5102(14) 0.9812(9) 0.6217(9) 0.025(3) Uani 1 1 d . . .
H2 H 1.4254 0.9814 0.5770 0.030 Uiso 1 1 calc R . .
C3 C 1.5376(14) 0.8950(10) 0.6231(9) 0.031(3) Uani 1 1 d . . .
C4 C 1.6660(13) 0.8960(9) 0.6866(8) 0.020(3) Uani 1 1 d . . .
H4 H 1.6868 0.8378 0.6865 0.024 Uiso 1 1 calc R . .
C5 C 1.7628(13) 0.9797(9) 0.7491(9) 0.023(3) Uani 1 1 d . . .
C6 C 0.3101(14) 0.6709(9) 0.2593(9) 0.029(3) Uani 1 1 d . . .
H6 H 0.2238 0.6218 0.2331 0.035 Uiso 1 1 calc R . .
C7 C 0.2911(15) 0.7613(9) 0.2673(9) 0.030(3) Uani 1 1 d . . .
H7 H 0.1924 0.7706 0.2450 0.036 Uiso 1 1 calc R . .
C8 C 0.4104(14) 0.8382(9) 0.3067(8) 0.024(3) Uani 1 1 d . . .
C9 C 0.5530(16) 0.8171(10) 0.3394(9) 0.032(3) Uani 1 1 d . . .
H9 H 0.6397 0.8663 0.3700 0.039 Uiso 1 1 calc R . .
C10 C 0.5671(15) 0.7247(9) 0.3270(9) 0.027(3) Uani 1 1 d . . .
H10 H 0.6651 0.7130 0.3471 0.033 Uiso 1 1 calc R . .
C11 C 1.1924(15) 0.7036(10) 0.4483(8) 0.028(3) Uani 1 1 d . . .
H11 H 1.0927 0.7019 0.4157 0.034 Uiso 1 1 calc R . .
C12 C 1.2866(14) 0.7941(10) 0.5090(9) 0.028(3) Uani 1 1 d . . .
H12 H 1.2491 0.8509 0.5160 0.034 Uiso 1 1 calc R . .
C13 C 1.4334(14) 0.8001(9) 0.5581(9) 0.026(3) Uani 1 1 d . . .
C14 C 1.4822(15) 0.7122(10) 0.5454(10) 0.036(4) Uani 1 1 d . . .
H14 H 1.5813 0.7122 0.5775 0.044 Uiso 1 1 calc R . .
C15 C 1.3828(14) 0.6266(10) 0.4853(9) 0.029(3) Uani 1 1 d . . .
H15 H 1.4170 0.5690 0.4787 0.034 Uiso 1 1 calc R . .
C16 C 2.0656(16) 0.8994(12) 0.8862(10) 0.041(4) Uani 1 1 d . . .
H16 H 2.0862 0.8414 0.8865 0.049 Uiso 1 1 calc R . .
C17 C 1.9377(14) 0.8935(10) 0.8183(9) 0.030(3) Uani 1 1 d . . .
H17 H 1.8773 0.8332 0.7734 0.036 Uiso 1 1 calc R . .
C18 C 1.8997(14) 0.9797(10) 0.8178(9) 0.030(3) Uani 1 1 d . . .
C19 C 1.9988(15) 1.0650(11) 0.8845(10) 0.037(4) Uani 1 1 d . . .
H19 H 1.9815 1.1245 0.8867 0.044 Uiso 1 1 calc R . .
C20 C 2.1252(16) 1.0603(12) 0.9486(10) 0.042(4) Uani 1 1 d . . .
H20 H 2.1900 1.1188 0.9939 0.050 Uiso 1 1 calc R . .
C21 C 0.5990(14) 0.0715(9) 0.1864(9) 0.028(3) Uani 1 1 d . . .
C22 C 0.5051(14) -0.0162(9) 0.1221(9) 0.028(3) Uani 1 1 d . . .
H22 H 0.4186 -0.0194 0.0764 0.033 Uiso 1 1 calc R . .
C23 C 0.5417(14) -0.0994(9) 0.1267(9) 0.024(3) Uani 1 1 d . . .
C24 C 0.6670(13) -0.0956(9) 0.1917(8) 0.020(3) Uani 1 1 d . . .
H24 H 0.6899 -0.1528 0.1933 0.024 Uiso 1 1 calc R . .
C25 C 0.7604(14) -0.0093(9) 0.2550(9) 0.026(3) Uani 1 1 d . . .
C26 C 0.3967(14) 0.2678(9) 0.1647(9) 0.026(3) Uani 1 1 d . . .
H26 H 0.2965 0.2748 0.1421 0.031 Uiso 1 1 calc R . .
C27 C 0.4190(14) 0.1799(10) 0.1581(9) 0.031(3) Uani 1 1 d . . .
H27 H 0.3360 0.1286 0.1320 0.037 Uiso 1 1 calc R . .
C28 C 0.5692(14) 0.1667(9) 0.1910(9) 0.028(3) Uani 1 1 d . . .
C29 C 0.6833(14) 0.2460(9) 0.2285(9) 0.029(3) Uani 1 1 d . . .
H29 H 0.7846 0.2416 0.2526 0.035 Uiso 1 1 calc R . .
C30 C 0.6500(14) 0.3309(9) 0.2309(9) 0.028(3) Uani 1 1 d . . .
H30 H 0.7318 0.3825 0.2547 0.033 Uiso 1 1 calc R . .
C31 C 0.7887(14) 0.3021(9) 0.0490(8) 0.025(3) Uani 1 1 d . . .
H31 H 0.8906 0.3081 0.0816 0.030 Uiso 1 1 calc R . .
C32 C 0.7024(14) 0.2089(9) -0.0103(9) 0.024(3) Uani 1 1 d . . .
H32 H 0.7460 0.1545 -0.0150 0.029 Uiso 1 1 calc R . .
C33 C 0.5533(13) 0.1968(9) -0.0619(8) 0.022(3) Uani 1 1 d . . .
C34 C 0.4936(15) 0.2811(10) -0.0512(10) 0.033(3) Uani 1 1 d . . .
H34 H 0.3936 0.2770 -0.0852 0.040 Uiso 1 1 calc R . .
C35 C 0.5852(14) 0.3695(10) 0.0103(9) 0.029(3) Uani 1 1 d . . .
H35 H 0.5431 0.4250 0.0178 0.035 Uiso 1 1 calc R . .
C36 C 1.1257(16) 0.0706(11) 0.4521(9) 0.038(4) Uani 1 1 d . . .
H36 H 1.1914 0.1289 0.4971 0.046 Uiso 1 1 calc R . .
C37 C 1.0008(14) 0.0750(10) 0.3881(9) 0.029(3) Uani 1 1 d . . .
H37 H 0.9857 0.1344 0.3892 0.035 Uiso 1 1 calc R . .
C38 C 0.8999(14) -0.0085(9) 0.3233(9) 0.024(3) Uani 1 1 d . . .
C39 C 0.9350(15) -0.0942(10) 0.3248(10) 0.032(3) Uani 1 1 d . . .
H39 H 0.8720 -0.1539 0.2811 0.038 Uiso 1 1 calc R . .
C40 C 1.0610(16) -0.0900(11) 0.3899(10) 0.038(4) Uani 1 1 d . . .
H40 H 1.0807 -0.1485 0.3895 0.046 Uiso 1 1 calc R . .

loop_
_atom_site_aniso_label
_atom_site_aniso_U_11
_atom_site_aniso_U_22
_atom_site_aniso_U_33
_atom_site_aniso_U_23
_atom_site_aniso_U_13
_atom_site_aniso_U_12
Mn1 0.0124(9) 0.0290(11) 0.0207(9) 0.0147(8) 0.0067(7) 0.0042(8)
Mo1 0.0099(5) 0.0267(7) 0.0165(5) 0.0129(5) 0.0078(4) 0.0044(4)
Mo2 0.0126(5) 0.0307(7) 0.0186(5) 0.0152(5) 0.0093(4) 0.0052(5)
Mo3 0.0103(5) 0.0269(6) 0.0155(5) 0.0126(5) 0.0081(4) 0.0042(4)
Mo4 0.0121(5) 0.0297(7) 0.0177(5) 0.0142(5) 0.0092(4) 0.0063(5)
N1 0.021(6) 0.037(7) 0.037(6) 0.017(6) 0.014(5) 0.008(5)
N2 0.021(6) 0.026(6) 0.028(6) 0.016(5) 0.010(5) 0.008(5)
N3 0.017(5) 0.035(7) 0.022(5) 0.012(5) 0.014(4) 0.015(5)
N4 0.023(7) 0.069(10) 0.042(7) 0.027(7) 0.013(6) 0.011(7)
N5 0.025(6) 0.035(7) 0.038(6) 0.020(6) 0.011(5) 0.006(5)
N6 0.022(6) 0.032(7) 0.030(6) 0.018(5) 0.013(5) 0.001(5)
N7 0.018(5) 0.021(6) 0.026(5) 0.015(5) 0.010(4) 0.006(5)
N8 0.029(7) 0.062(9) 0.036(7) 0.020(7) 0.013(6) 0.016(7)
O1 0.014(4) 0.039(6) 0.028(5) 0.018(4) 0.007(4) 0.005(4)
O2 0.022(5) 0.032(5) 0.020(4) 0.016(4) 0.010(4) 0.010(4)
O3 0.031(5) 0.035(6) 0.029(5) 0.017(4) 0.011(4) 0.007(4)
O4 0.017(4) 0.039(5) 0.022(4) 0.020(4) 0.008(4) 0.013(4)
O5 0.006(4) 0.040(5) 0.022(4) 0.013(4) 0.009(3) 0.007(4)
O6 0.023(5) 0.048(6) 0.017(4) 0.017(4) 0.010(4) 0.005(4)
O7 0.036(6) 0.047(7) 0.054(6) 0.021(5) 0.024(5) 0.008(5)
O8 0.014(4) 0.032(5) 0.031(5) 0.017(4) 0.019(4) 0.004(4)
O9 0.015(4) 0.033(5) 0.020(4) 0.017(4) 0.011(3) 0.009(4)
O10 0.016(4) 0.036(5) 0.012(4) 0.011(4) 0.010(3) 0.009(4)
O11 0.023(5) 0.031(5) 0.028(5) 0.013(4) 0.011(4) 0.008(4)
O12 0.036(5) 0.037(6) 0.048(6) 0.019(5) 0.028(5) 0.013(5)
O13 0.028(5) 0.054(6) 0.019(4) 0.019(4) 0.006(4) 0.019(5)
C1 0.013(6) 0.028(8) 0.034(7) 0.009(6) 0.014(6) 0.010(6)
C2 0.018(7) 0.028(8) 0.033(7) 0.018(7) 0.007(6) 0.010(6)
C3 0.019(7) 0.036(9) 0.037(8) 0.015(7) 0.010(6) 0.006(6)
C4 0.014(6) 0.021(7) 0.033(7) 0.014(6) 0.014(6) 0.009(5)
C5 0.015(6) 0.029(8) 0.030(7) 0.016(6) 0.010(5) 0.010(6)
C6 0.020(7) 0.029(8) 0.034(7) 0.009(6) 0.010(6) 0.005(6)
C7 0.020(7) 0.026(8) 0.037(8) 0.009(6) 0.003(6) 0.011(6)
C8 0.026(7) 0.028(8) 0.023(7) 0.016(6) 0.010(6) 0.002(6)
C9 0.030(8) 0.030(8) 0.036(8) 0.015(7) 0.008(6) 0.003(6)
C10 0.022(7) 0.030(8) 0.032(7) 0.018(6) 0.003(6) 0.008(6)
C11 0.021(7) 0.040(9) 0.022(7) 0.013(6) 0.007(6) 0.005(6)
C12 0.025(7) 0.029(8) 0.035(7) 0.018(7) 0.008(6) 0.010(6)
C13 0.021(7) 0.031(8) 0.029(7) 0.015(6) 0.009(6) 0.013(6)
C14 0.021(7) 0.039(9) 0.043(8) 0.014(7) 0.008(6) 0.006(7)
C15 0.018(7) 0.032(8) 0.040(8) 0.019(7) 0.011(6) 0.005(6)
C16 0.028(8) 0.054(11) 0.039(9) 0.018(8) 0.014(7) 0.015(8)
C17 0.021(7) 0.041(9) 0.034(7) 0.019(7) 0.012(6) 0.009(6)
C18 0.016(7) 0.041(9) 0.032(7) 0.015(7) 0.010(6) 0.008(6)
C19 0.026(8) 0.047(10) 0.036(8) 0.018(7) 0.007(7) 0.008(7)
C20 0.025(8) 0.062(11) 0.035(8) 0.020(8) 0.010(7) -0.003(8)
C21 0.021(7) 0.029(8) 0.032(7) 0.011(6) 0.009(6) 0.005(6)
C22 0.020(7) 0.027(8) 0.039(8) 0.017(7) 0.009(6) 0.010(6)
C23 0.020(7) 0.028(8) 0.031(7) 0.015(6) 0.013(6) 0.007(6)
C24 0.013(6) 0.020(7) 0.034(7) 0.017(6) 0.009(5) 0.007(5)
C25 0.023(7) 0.026(8) 0.034(7) 0.015(6) 0.013(6) 0.010(6)
C26 0.021(7) 0.028(8) 0.030(7) 0.015(6) 0.003(6) 0.006(6)
C27 0.020(7) 0.036(9) 0.036(8) 0.017(7) 0.007(6) 0.001(6)
C28 0.022(7) 0.030(8) 0.032(7) 0.014(6) 0.010(6) 0.005(6)
C29 0.018(7) 0.032(8) 0.035(8) 0.013(7) 0.010(6) 0.005(6)
C30 0.018(7) 0.030(8) 0.033(7) 0.011(6) 0.010(6) 0.005(6)
C31 0.019(7) 0.036(8) 0.023(7) 0.015(6) 0.009(5) 0.002(6)
C32 0.020(7) 0.025(8) 0.030(7) 0.014(6) 0.010(6) 0.005(6)
C33 0.019(7) 0.024(7) 0.028(7) 0.014(6) 0.010(5) 0.004(6)
C34 0.019(7) 0.033(9) 0.043(8) 0.015(7) 0.006(6) 0.004(6)
C35 0.017(7) 0.029(8) 0.039(8) 0.014(7) 0.010(6) 0.008(6)
C36 0.035(8) 0.048(10) 0.027(8) 0.012(7) 0.013(7) -0.001(7)
C37 0.026(7) 0.035(9) 0.034(7) 0.018(7) 0.013(6) 0.014(6)
C38 0.023(7) 0.029(8) 0.033(7) 0.022(7) 0.015(6) 0.007(6)
C39 0.027(8) 0.034(8) 0.037(8) 0.017(7) 0.012(6) 0.007(6)
C40 0.033(8) 0.048(10) 0.038(8) 0.018(8) 0.017(7) 0.020(8)

loop_
_atom_type_symbol
_atom_type_description
_atom_type_scat_dispersion_real
_atom_type_scat_dispersion_imag
_atom_type_scat_source
C C 0.0033 0.0016 'International Tables Vol C Tables 4.2.6.8 and 6.1.1.4'
H H 0.0000 0.0000 'International Tables Vol C Tables 4.2.6.8 and 6.1.1.4'
O O 0.0106 0.0060 'International Tables Vol C Tables 4.2.6.8 and 6.1.1.4'
N N 0.0061 0.0033 'International Tables Vol C Tables 4.2.6.8 and 6.1.1.4'
Mn Mn 0.3368 0.7283 'International Tables Vol C Tables 4.2.6.8 and 6.1.1.4'
Mo Mo -1.6832 0.6857 'International Tables Vol C Tables 4.2.6.8 and 6.1.1.4'

loop_
_geom_angle_atom_site_label_1
_geom_angle_atom_site_label_2
_geom_angle_atom_site_label_3
_geom_angle
_geom_angle_site_symmetry_1
_geom_angle_site_symmetry_3
O6 Mn1 N2 92.2(3) . .
O6 Mn1 O5 91.6(3) . 1_455
N2 Mn1 O5 97.6(3) . 1_455
O6 Mn1 N6 86.6(3) . .
N2 Mn1 N6 176.3(4) . .
O5 Mn1 N6 85.9(3) 1_455 .
O6 Mn1 O13 172.7(3) . 2_665
N2 Mn1 O13 86.7(3) . 2_665
O5 Mn1 O13 81.4(3) 1_455 2_665
N6 Mn1 O13 95.0(3) . 2_665
O6 Mn1 O8 82.0(3) . .
N2 Mn1 O8 84.8(3) . .
O5 Mn1 O8 173.2(3) 1_455 .
N6 Mn1 O8 91.6(3) . .
O13 Mn1 O8 105.1(3) 2_665 .
O3 Mo1 O5 103.5(4) . .
O3 Mo1 O2 97.9(4) . .
O5 Mo1 O2 98.7(3) . .
O3 Mo1 O4 93.4(4) . .
O5 Mo1 O4 95.5(3) . .
O2 Mo1 O4 159.2(3) . .
O3 Mo1 O1 98.0(4) . .
O5 Mo1 O1 158.0(3) . .
O2 Mo1 O1 82.3(3) . .
O4 Mo1 O1 79.0(3) . .
O3 Mo1 N3 169.2(4) . .
O5 Mo1 N3 78.8(3) . .
O2 Mo1 N3 92.1(3) . .
O4 Mo1 N3 75.8(3) . .
O1 Mo1 N3 79.2(3) . .
O7 Mo2 O6 108.0(4) . .
O7 Mo2 O1 109.2(4) . .
O6 Mo2 O1 109.8(4) . .
O7 Mo2 O4 110.3(4) . 2_766
O6 Mo2 O4 106.8(4) . 2_766
O1 Mo2 O4 112.5(3) . 2_766
O11 Mo3 O8 103.3(4) . .
O11 Mo3 O2 98.5(4) . .
O8 Mo3 O2 101.6(3) . .
O11 Mo3 O9 95.8(4) . .
O8 Mo3 O9 97.8(3) . .
O2 Mo3 O9 152.5(3) . .
O11 Mo3 O10 96.7(4) . .
O8 Mo3 O10 158.3(3) . .
O2 Mo3 O10 83.4(3) . .
O9 Mo3 O10 71.7(3) . .
O11 Mo3 N7 173.7(3) . .
O8 Mo3 N7 79.9(3) . .
O2 Mo3 N7 86.1(3) . .
O9 Mo3 N7 78.2(3) . .
O10 Mo3 N7 79.4(3) . .
O12 Mo4 O13 106.0(4) . .
O12 Mo4 O9 105.2(4) . .
O13 Mo4 O9 96.6(4) . .
O12 Mo4 O10 107.1(4) . 2_765
O13 Mo4 O10 99.9(3) . 2_765
O9 Mo4 O10 137.7(3) . 2_765
O12 Mo4 O10 103.2(4) . .
O13 Mo4 O10 150.8(4) . .
O9 Mo4 O10 74.1(3) . .
O10 Mo4 O10 72.6(3) 2_765 .
C5 N1 C1 119.0(11) . .
C10 N2 C6 116.0(10) . .
C10 N2 Mn1 124.3(8) . .
C6 N2 Mn1 118.8(8) . .
C11 N3 C15 115.7(11) . .
C11 N3 Mo1 129.1(8) . .
C15 N3 Mo1 115.0(8) . .
C16 N4 C20 115.3(13) . .
C21 N5 C25 120.3(11) . .
C30 N6 C26 114.8(10) . .
C30 N6 Mn1 119.0(8) . .
C26 N6 Mn1 124.8(8) . .
C31 N7 C35 115.8(11) . .
C31 N7 Mo3 128.3(8) . .
C35 N7 Mo3 115.5(8) . .
C40 N8 C36 115.3(12) . .
Mo2 O1 Mo1 166.3(5) . .
Mo1 O2 Mo3 168.3(5) . .
Mo2 O4 Mo1 153.1(5) 2_766 .
Mo1 O5 Mn1 163.4(5) . 1_655
Mo2 O6 Mn1 151.3(5) . .
Mo3 O8 Mn1 171.2(5) . .
Mo4 O9 Mo3 116.5(4) . .
Mo4 O10 Mo4 107.4(3) 2_765 .
Mo4 O10 Mo3 150.3(4) 2_765 .
Mo4 O10 Mo3 96.3(3) . .
Mo4 O13 Mn1 175.8(5) . 2_665
N1 C1 C2 120.2(11) . .
N1 C1 C8 116.0(11) . 2_776
C2 C1 C8 123.9(11) . 2_776
C1 C2 C3 119.4(11) . .
C1 C2 H2 120.3 . .
C3 C2 H2 120.3 . .
C4 C3 C2 119.2(12) . .
C4 C3 C13 117.8(11) . .
C2 C3 C13 123.0(11) . .
C5 C4 C3 120.9(11) . .
C5 C4 H4 119.6 . .
C3 C4 H4 119.6 . .
C4 C5 N1 121.3(11) . .
C4 C5 C18 120.2(11) . .
N1 C5 C18 118.5(11) . .
N2 C6 C7 122.4(12) . .
N2 C6 H6 118.8 . .
C7 C6 H6 118.8 . .
C8 C7 C6 123.0(12) . .
C8 C7 H7 118.5 . .
C6 C7 H7 118.5 . .
C7 C8 C9 114.0(11) . .
C7 C8 C1 122.9(11) . 2_776
C9 C8 C1 123.2(12) . 2_776
C10 C9 C8 120.9(13) . .
C10 C9 H9 119.6 . .
C8 C9 H9 119.6 . .
N2 C10 C9 123.7(12) . .
N2 C10 H10 118.1 . .
C9 C10 H10 118.1 . .
N3 C11 C12 123.2(11) . .
N3 C11 H11 118.4 . .
C12 C11 H11 118.4 . .
C13 C12 C11 120.4(12) . .
C13 C12 H12 119.8 . .
C11 C12 H12 119.8 . .
C12 C13 C14 117.0(12) . .
C12 C13 C3 122.0(11) . .
C14 C13 C3 120.9(11) . .
C15 C14 C13 119.1(12) . .
C15 C14 H14 120.5 . .
C13 C14 H14 120.5 . .
N3 C15 C14 124.6(12) . .
N3 C15 H15 117.7 . .
C14 C15 H15 117.7 . .
N4 C16 C17 125.6(14) . .
N4 C16 H16 117.2 . .
C17 C16 H16 117.2 . .
C16 C17 C18 118.8(13) . .
C16 C17 H17 120.6 . .
C18 C17 H17 120.6 . .
C19 C18 C17 116.5(12) . .
C19 C18 C5 121.4(12) . .
C17 C18 C5 122.1(12) . .
C18 C19 C20 118.7(14) . .
C18 C19 H19 120.7 . .
C20 C19 H19 120.7 . .
N4 C20 C19 125.1(14) . .
N4 C20 H20 117.5 . .
C19 C20 H20 117.5 . .
N5 C21 C22 120.1(11) . .
N5 C21 C28 116.3(11) . .
C22 C21 C28 123.7(11) . .
C21 C22 C23 118.5(12) . .
C21 C22 H22 120.8 . .
C23 C22 H22 120.8 . .
C24 C23 C22 121.2(12) . .
C24 C23 C33 116.3(11) . 2_655
C22 C23 C33 122.5(11) . 2_655
C23 C24 C25 120.6(11) . .
C23 C24 H24 119.7 . .
C25 C24 H24 119.7 . .
C24 C25 N5 119.4(11) . .
C24 C25 C38 119.0(11) . .
N5 C25 C38 121.6(11) . .
C27 C26 N6 124.5(12) . .
C27 C26 H26 117.7 . .
N6 C26 H26 117.7 . .
C26 C27 C28 119.1(12) . .
C26 C27 H27 120.5 . .
C28 C27 H27 120.5 . .
C29 C28 C27 116.4(11) . .
C29 C28 C21 122.6(11) . .
C27 C28 C21 121.0(12) . .
C30 C29 C28 120.2(12) . .
C30 C29 H29 119.9 . .
C28 C29 H29 119.9 . .
N6 C30 C29 124.9(12) . .
N6 C30 H30 117.6 . .
C29 C30 H30 117.6 . .
N7 C31 C32 123.1(11) . .
N7 C31 H31 118.4 . .
C32 C31 H31 118.4 . .
C33 C32 C31 120.3(11) . .
C33 C32 H32 119.8 . .
C31 C32 H32 119.8 . .
C32 C33 C34 117.3(12) . .
C32 C33 C23 122.2(11) . 2_655
C34 C33 C23 120.5(11) . 2_655
C35 C34 C33 118.5(11) . .
C35 C34 H34 120.8 . .
C33 C34 H34 120.8 . .
N7 C35 C34 125.0(11) . .
N7 C35 H35 117.5 . .
C34 C35 H35 117.5 . .
N8 C36 C37 124.3(14) . .
N8 C36 H36 117.8 . .
C37 C36 H36 117.8 . .
C38 C37 C36 119.3(12) . .
C38 C37 H37 120.4 . .
C36 C37 H37 120.4 . .
C37 C38 C39 116.2(12) . .
C37 C38 C25 122.5(11) . .
C39 C38 C25 121.3(12) . .
C40 C39 C38 119.4(13) . .
C40 C39 H39 120.3 . .
C38 C39 H39 120.3 . .
N8 C40 C39 125.5(14) . .
N8 C40 H40 117.3 . .
C39 C40 H40 117.3 . .

loop_
_geom_bond_atom_site_label_1
_geom_bond_atom_site_label_2
_geom_bond_distance
_geom_bond_site_symmetry_2
Mn1 O6 2.137(8) .
Mn1 N2 2.185(10) .
Mn1 O5 2.191(8) 1_455
Mn1 N6 2.214(10) .
Mn1 O13 2.216(8) 2_665
Mn1 O8 2.236(7) .
Mo1 O3 1.663(9) .
Mo1 O5 1.718(7) .
Mo1 O2 1.883(7) .
Mo1 O4 1.991(7) .
Mo1 O1 2.138(8) .
Mo1 N3 2.424(10) .
Mo2 O7 1.658(10) .
Mo2 O6 1.736(8) .
Mo2 O1 1.755(8) .
Mo2 O4 1.799(7) 2_766
Mo3 O11 1.663(8) .
Mo3 O8 1.729(7) .
Mo3 O2 1.885(7) .
Mo3 O9 1.940(7) .
Mo3 O10 2.201(7) .
Mo3 N7 2.428(9) .
Mo4 O12 1.647(9) .
Mo4 O13 1.715(7) .
Mo4 O9 1.872(7) .
Mo4 O10 1.910(7) 2_765
Mo4 O10 2.153(7) .
N1 C5 1.358(15) .
N1 C1 1.371(15) .
N2 C10 1.335(15) .
N2 C6 1.336(14) .
N3 C11 1.328(15) .
N3 C15 1.351(15) .
N4 C16 1.302(18) .
N4 C20 1.319(19) .
N5 C21 1.362(15) .
N5 C25 1.372(15) .
N6 C30 1.325(15) .
N6 C26 1.347(15) .
N7 C31 1.325(14) .
N7 C35 1.353(14) .
N8 C40 1.306(17) .
N8 C36 1.315(18) .
O4 Mo2 1.799(7) 2_766
O5 Mn1 2.191(8) 1_655
O10 Mo4 1.910(7) 2_765
O13 Mn1 2.216(8) 2_665
C1 C2 1.376(16) .
C1 C8 1.450(17) 2_776
C2 C3 1.379(17) .
C2 H2 0.9300 .
C3 C4 1.361(16) .
C3 C13 1.481(17) .
C4 C5 1.338(16) .
C4 H4 0.9300 .
C5 C18 1.467(16) .
C6 C7 1.371(17) .
C6 H6 0.9300 .
C7 C8 1.364(17) .
C7 H7 0.9300 .
C8 C9 1.395(17) .
C8 C1 1.450(17) 2_776
C9 C10 1.371(17) .
C9 H9 0.9300 .
C10 H10 0.9300 .
C11 C12 1.391(17) .
C11 H11 0.9300 .
C12 C13 1.362(16) .
C12 H12 0.9300 .
C13 C14 1.396(17) .
C14 C15 1.360(17) .
C14 H14 0.9300 .
C15 H15 0.9300 .
C16 C17 1.372(17) .
C16 H16 0.9300 .
C17 C18 1.400(17) .
C17 H17 0.9300 .
C18 C19 1.374(18) .
C19 C20 1.390(18) .
C19 H19 0.9300 .
C20 H20 0.9300 .
C21 C22 1.371(16) .
C21 C28 1.486(17) .
C22 C23 1.376(16) .
C22 H22 0.9300 .
C23 C24 1.341(15) .
C23 C33 1.472(16) 2_655
C24 C25 1.353(16) .
C24 H24 0.9300 .
C25 C38 1.475(16) .
C26 C27 1.347(17) .
C26 H26 0.9300 .
C27 C28 1.405(17) .
C27 H27 0.9300 .
C28 C29 1.361(17) .
C29 C30 1.351(16) .
C29 H29 0.9300 .
C30 H30 0.9300 .
C31 C32 1.389(16) .
C31 H31 0.9300 .
C32 C33 1.372(16) .
C32 H32 0.9300 .
C33 C34 1.396(16) .
C33 C23 1.472(16) 2_655
C34 C35 1.362(16) .
C34 H34 0.9300 .
C35 H35 0.9300 .
C36 C37 1.379(17) .
C36 H36 0.9300 .
C37 C38 1.360(17) .
C37 H37 0.9300 .
C38 C39 1.390(17) .
C39 C40 1.344(17) .
C39 H39 0.9300 .
C40 H40 0.9300 .

loop_
_geom_torsion_atom_site_label_1
_geom_torsion_atom_site_label_2
_geom_torsion_atom_site_label_3
_geom_torsion_atom_site_label_4
_geom_torsion
_geom_torsion_site_symmetry_1
_geom_torsion_site_symmetry_2
_geom_torsion_site_symmetry_3
_geom_torsion_site_symmetry_4
O6 Mn1 N2 C10 50.0(10) . . . .
O5 Mn1 N2 C10 141.8(9) 1_455 . . .
N6 Mn1 N2 C10 -20(6) . . . .
O13 Mn1 N2 C10 -137.3(10) 2_665 . . .
O8 Mn1 N2 C10 -31.8(10) . . . .
O6 Mn1 N2 C6 -141.7(9) . . . .
O5 Mn1 N2 C6 -49.9(9) 1_455 . . .
N6 Mn1 N2 C6 148(5) . . . .
O13 Mn1 N2 C6 31.0(9) 2_665 . . .
O8 Mn1 N2 C6 136.5(9) . . . .
O3 Mo1 N3 C11 -134.6(19) . . . .
O5 Mo1 N3 C11 121.6(10) . . . .
O2 Mo1 N3 C11 23.1(10) . . . .
O4 Mo1 N3 C11 -139.8(10) . . . .
O1 Mo1 N3 C11 -58.6(10) . . . .
O3 Mo1 N3 C15 52(2) . . . .
O5 Mo1 N3 C15 -52.2(8) . . . .
O2 Mo1 N3 C15 -150.7(8) . . . .
O4 Mo1 N3 C15 46.4(8) . . . .
O1 Mo1 N3 C15 127.6(8) . . . .
O6 Mn1 N6 C30 -38.7(9) . . . .
N2 Mn1 N6 C30 31(6) . . . .
O5 Mn1 N6 C30 -130.6(9) 1_455 . . .
O13 Mn1 N6 C30 148.4(9) 2_665 . . .
O8 Mn1 N6 C30 43.1(9) . . . .
O6 Mn1 N6 C26 126.9(10) . . . .
N2 Mn1 N6 C26 -163(5) . . . .
O5 Mn1 N6 C26 35.1(9) 1_455 . . .
O13 Mn1 N6 C26 -45.9(10) 2_665 . . .
O8 Mn1 N6 C26 -151.2(10) . . . .
O11 Mo3 N7 C31 123(3) . . . .
O8 Mo3 N7 C31 -116.1(10) . . . .
O2 Mo3 N7 C31 -13.6(10) . . . .
O9 Mo3 N7 C31 143.6(10) . . . .
O10 Mo3 N7 C31 70.3(10) . . . .
O11 Mo3 N7 C35 -65(3) . . . .
O8 Mo3 N7 C35 55.8(8) . . . .
O2 Mo3 N7 C35 158.3(9) . . . .
O9 Mo3 N7 C35 -44.4(8) . . . .
O10 Mo3 N7 C35 -117.7(8) . . . .
O7 Mo2 O1 Mo1 -22(2) . . . .
O6 Mo2 O1 Mo1 96.3(19) . . . .
O4 Mo2 O1 Mo1 -144.9(18) 2_766 . . .
O3 Mo1 O1 Mo2 -143.8(18) . . . .
O5 Mo1 O1 Mo2 47(2) . . . .
O2 Mo1 O1 Mo2 -46.8(19) . . . .
O4 Mo1 O1 Mo2 124.2(19) . . . .
N3 Mo1 O1 Mo2 46.8(18) . . . .
O3 Mo1 O2 Mo3 105(2) . . . .
O5 Mo1 O2 Mo3 -150(2) . . . .
O4 Mo1 O2 Mo3 -18(3) . . . .
O1 Mo1 O2 Mo3 8(2) . . . .
N3 Mo1 O2 Mo3 -71(2) . . . .
O11 Mo3 O2 Mo1 73(2) . . . .
O8 Mo3 O2 Mo1 -33(2) . . . .
O9 Mo3 O2 Mo1 -167(2) . . . .
O10 Mo3 O2 Mo1 169(2) . . . .
N7 Mo3 O2 Mo1 -112(2) . . . .
O3 Mo1 O4 Mo2 -66.6(10) . . . 2_766
O5 Mo1 O4 Mo2 -170.6(10) . . . 2_766
O2 Mo1 O4 Mo2 56.6(16) . . . 2_766
O1 Mo1 O4 Mo2 30.9(10) . . . 2_766
N3 Mo1 O4 Mo2 112.4(10) . . . 2_766
O3 Mo1 O5 Mn1 135.6(15) . . . 1_655
O2 Mo1 O5 Mn1 35.2(16) . . . 1_655
O4 Mo1 O5 Mn1 -129.5(15) . . . 1_655
O1 Mo1 O5 Mn1 -56(2) . . . 1_655
N3 Mo1 O5 Mn1 -55.2(15) . . . 1_655
O7 Mo2 O6 Mn1 72.5(11) . . . .
O1 Mo2 O6 Mn1 -46.5(11) . . . .
O4 Mo2 O6 Mn1 -168.8(10) 2_766 . . .
N2 Mn1 O6 Mo2 -86.3(10) . . . .
O5 Mn1 O6 Mo2 176.0(10) 1_455 . . .
N6 Mn1 O6 Mo2 90.3(11) . . . .
O13 Mn1 O6 Mo2 -167(2) 2_665 . . .
O8 Mn1 O6 Mo2 -1.8(10) . . . .
O11 Mo3 O8 Mn1 174(3) . . . .
O2 Mo3 O8 Mn1 -84(3) . . . .
O9 Mo3 O8 Mn1 76(3) . . . .
O10 Mo3 O8 Mn1 17(4) . . . .
N7 Mo3 O8 Mn1 0(3) . . . .
O6 Mn1 O8 Mo3 121(3) . . . .
N2 Mn1 O8 Mo3 -146(3) . . . .
O5 Mn1 O8 Mo3 103(4) 1_455 . . .
N6 Mn1 O8 Mo3 35(3) . . . .
O13 Mn1 O8 Mo3 -60(3) 2_665 . . .
O12 Mo4 O9 Mo3 -89.3(5) . . . .
O13 Mo4 O9 Mo3 162.1(5) . . . .
O10 Mo4 O9 Mo3 49.5(7) 2_765 . . .
O10 Mo4 O9 Mo3 10.4(4) . . . .
O11 Mo3 O9 Mo4 84.8(5) . . . .
O8 Mo3 O9 Mo4 -170.8(4) . . . .
O2 Mo3 O9 Mo4 -36.2(10) . . . .
O10 Mo3 O9 Mo4 -10.3(4) . . . .
N7 Mo3 O9 Mo4 -92.9(4) . . . .
O12 Mo4 O10 Mo4 -104.0(4) . . . 2_765
O13 Mo4 O10 Mo4 79.0(8) . . . 2_765
O9 Mo4 O10 Mo4 153.6(4) . . . 2_765
O10 Mo4 O10 Mo4 0.0 2_765 . . 2_765
O12 Mo4 O10 Mo3 94.1(4) . . . .
O13 Mo4 O10 Mo3 -82.8(7) . . . .
O9 Mo4 O10 Mo3 -8.2(3) . . . .
O10 Mo4 O10 Mo3 -161.9(5) 2_765 . . .
O11 Mo3 O10 Mo4 130.9(8) . . . 2_765
O8 Mo3 O10 Mo4 -71.6(12) . . . 2_765
O2 Mo3 O10 Mo4 33.1(8) . . . 2_765
O9 Mo3 O10 Mo4 -135.1(9) . . . 2_765
N7 Mo3 O10 Mo4 -54.2(8) . . . 2_765
O11 Mo3 O10 Mo4 -85.9(4) . . . .
O8 Mo3 O10 Mo4 71.6(9) . . . .
O2 Mo3 O10 Mo4 176.3(4) . . . .
O9 Mo3 O10 Mo4 8.0(3) . . . .
N7 Mo3 O10 Mo4 89.0(3) . . . .
O12 Mo4 O13 Mn1 108(8) . . . 2_665
O9 Mo4 O13 Mn1 -144(8) . . . 2_665
O10 Mo4 O13 Mn1 -3(8) 2_765 . . 2_665
O10 Mo4 O13 Mn1 -75(8) . . . 2_665
C5 N1 C1 C2 0.2(17) . . . .
C5 N1 C1 C8 -179.6(11) . . . 2_776
N1 C1 C2 C3 1.7(18) . . . .
C8 C1 C2 C3 -178.5(12) 2_776 . . .
C1 C2 C3 C4 -2.8(19) . . . .
C1 C2 C3 C13 177.5(11) . . . .
C2 C3 C4 C5 2.0(19) . . . .
C13 C3 C4 C5 -178.2(11) . . . .
C3 C4 C5 N1 -0.1(18) . . . .
C3 C4 C5 C18 179.2(12) . . . .
C1 N1 C5 C4 -1.0(18) . . . .
C1 N1 C5 C18 179.6(11) . . . .
C10 N2 C6 C7 1.6(18) . . . .
Mn1 N2 C6 C7 -167.7(10) . . . .
N2 C6 C7 C8 -1(2) . . . .
C6 C7 C8 C9 -1.0(19) . . . .
C6 C7 C8 C1 178.5(12) . . . 2_776
C7 C8 C9 C10 3.1(18) . . . .
C1 C8 C9 C10 -176.4(12) 2_776 . . .
C6 N2 C10 C9 0.6(18) . . . .
Mn1 N2 C10 C9 169.2(10) . . . .
C8 C9 C10 N2 -3(2) . . . .
C15 N3 C11 C12 1.3(17) . . . .
Mo1 N3 C11 C12 -172.5(9) . . . .
N3 C11 C12 C13 0.0(19) . . . .
C11 C12 C13 C14 -0.8(19) . . . .
C11 C12 C13 C3 179.7(11) . . . .
C4 C3 C13 C12 164.1(12) . . . .
C2 C3 C13 C12 -16(2) . . . .
C4 C3 C13 C14 -15.4(18) . . . .
C2 C3 C13 C14 164.4(13) . . . .
C12 C13 C14 C15 0.2(19) . . . .
C3 C13 C14 C15 179.7(12) . . . .
C11 N3 C15 C14 -1.9(18) . . . .
Mo1 N3 C15 C14 172.8(10) . . . .
C13 C14 C15 N3 1(2) . . . .
C20 N4 C16 C17 2(2) . . . .
N4 C16 C17 C18 -2(2) . . . .
C16 C17 C18 C19 2.4(19) . . . .
C16 C17 C18 C5 -178.5(12) . . . .
C4 C5 C18 C19 -178.2(12) . . . .
N1 C5 C18 C19 1.1(18) . . . .
C4 C5 C18 C17 2.7(19) . . . .
N1 C5 C18 C17 -178.0(12) . . . .
C17 C18 C19 C20 -1.8(19) . . . .
C5 C18 C19 C20 179.1(13) . . . .
C16 N4 C20 C19 -1(2) . . . .
C18 C19 C20 N4 1(2) . . . .
C25 N5 C21 C22 -0.4(18) . . . .
C25 N5 C21 C28 178.3(11) . . . .
N5 C21 C22 C23 0.7(19) . . . .
C28 C21 C22 C23 -177.9(12) . . . .
C21 C22 C23 C24 -0.7(19) . . . .
C21 C22 C23 C33 178.9(11) . . . 2_655
C22 C23 C24 C25 0.4(19) . . . .
C33 C23 C24 C25 -179.3(11) 2_655 . . .
C23 C24 C25 N5 0.0(18) . . . .
C23 C24 C25 C38 -178.1(12) . . . .
C21 N5 C25 C24 0.0(18) . . . .
C21 N5 C25 C38 178.0(12) . . . .
C30 N6 C26 C27 1.5(18) . . . .
Mn1 N6 C26 C27 -164.7(10) . . . .
N6 C26 C27 C28 0(2) . . . .
C26 C27 C28 C29 0.3(19) . . . .
C26 C27 C28 C21 179.1(12) . . . .
N5 C21 C28 C29 25.3(18) . . . .
C22 C21 C28 C29 -156.1(13) . . . .
N5 C21 C28 C27 -153.4(12) . . . .
C22 C21 C28 C27 25.2(19) . . . .
C27 C28 C29 C30 -1.3(19) . . . .
C21 C28 C29 C30 180.0(12) . . . .
C26 N6 C30 C29 -2.6(18) . . . .
Mn1 N6 C30 C29 164.5(10) . . . .
C28 C29 C30 N6 3(2) . . . .
C35 N7 C31 C32 -1.4(17) . . . .
Mo3 N7 C31 C32 170.5(8) . . . .
N7 C31 C32 C33 1.9(18) . . . .
C31 C32 C33 C34 -0.6(18) . . . .
C31 C32 C33 C23 179.1(11) . . . 2_655
C32 C33 C34 C35 -0.9(18) . . . .
C23 C33 C34 C35 179.3(11) 2_655 . . .
C31 N7 C35 C34 -0.3(18) . . . .
Mo3 N7 C35 C34 -173.3(10) . . . .
C33 C34 C35 N7 1(2) . . . .
C40 N8 C36 C37 -1(2) . . . .
N8 C36 C37 C38 2(2) . . . .
C36 C37 C38 C39 -2.3(18) . . . .
C36 C37 C38 C25 177.6(12) . . . .
C24 C25 C38 C37 178.9(11) . . . .
N5 C25 C38 C37 0.9(19) . . . .
C24 C25 C38 C39 -1.1(18) . . . .
N5 C25 C38 C39 -179.1(12) . . . .
C37 C38 C39 C40 1.7(19) . . . .
C25 C38 C39 C40 -178.2(12) . . . .
C36 N8 C40 C39 0(2) . . . .
C38 C39 C40 N8 -1(2) . . . .
